data_4035273
loop_
_publ_author_name
'Takeda, Takuya'
'Harada, Shinji'
'Okabe, Akito'
'Nishida, Atsushi'

_publ_section_title
;
 Cyclohepta[ b]indole Synthesis through [5 + 2] Cycloaddition:
 Bifunctional Indium(III)-Catalyzed Stereoselective Construction of
 7-Membered Ring Fused Indoles.
;
_journal_issue 19
_journal_name_full 'The Journal of organic chemistry'
_journal_page_first 11541
_journal_page_last 11551
_journal_paper_doi 10.1021/acs.joc.8b01407
_journal_volume 83
_journal_year 2018
_chemical_formula_moiety 'C21 H20 N O3'
_chemical_formula_sum 'C21 H20 N O3'
_chemical_formula_weight 334.39
_space_group_crystal_system monoclinic
_space_group_IT_number 14
_space_group_name_Hall '-P 2yn'
_space_group_name_H-M_alt 'P 1 21/n 1'
_atom_sites_solution_hydrogens geom
_atom_sites_solution_primary direct
_atom_sites_solution_secondary difmap
_cell_angle_alpha 90.0000
_cell_angle_beta 92.1946(13)
_cell_angle_gamma 90.0000
_cell_formula_units_Z 4
_cell_length_a 5.53904(13)
_cell_length_b 21.5780(5)
_cell_length_c 14.5887(4)
_cell_measurement_reflns_used 6076
_cell_measurement_temperature 93
_cell_measurement_theta_max 68.05
_cell_measurement_theta_min 3.66
_cell_volume 1742.38(7)
_computing_cell_refinement 'RAPID AUTO'
_computing_data_collection 'RAPID AUTO (Rigaku, ????)'
_computing_data_reduction 'RAPID AUTO'
_computing_molecular_graphics 'CrystalStructure 4.2.2'
_computing_publication_material 'CrystalStructure 4.2.2 (Rigaku, 2016)'
_computing_structure_refinement 'SHELXL97 (Sheldrick, 2008)'
_computing_structure_solution 'Il Milione (Burla, et al., 2007)'
_diffrn_ambient_temperature 93
_diffrn_detector_area_resol_mean 10.000
_diffrn_measured_fraction_theta_full 0.999
_diffrn_measured_fraction_theta_max 0.999
_diffrn_measurement_device_type 'Rigaku R-AXIS RAPID'
_diffrn_measurement_method \w
_diffrn_radiation_type 'Cu K\a'
_diffrn_radiation_wavelength 1.54187
_diffrn_reflns_av_R_equivalents 0.0648
_diffrn_reflns_Laue_measured_fraction_full 0.000
_diffrn_reflns_Laue_measured_fraction_max 0.000
_diffrn_reflns_limit_h_max 6
_diffrn_reflns_limit_h_min -6
_diffrn_reflns_limit_k_max 25
_diffrn_reflns_limit_k_min -25
_diffrn_reflns_limit_l_max 17
_diffrn_reflns_limit_l_min -17
_diffrn_reflns_number 18364
_diffrn_reflns_point_group_measured_fraction_full 0.000
_diffrn_reflns_point_group_measured_fraction_max 0.000
_diffrn_reflns_theta_full 68.180
_diffrn_reflns_theta_max 68.180
_diffrn_reflns_theta_min 3.659
_diffrn_standards_number 0
_exptl_absorpt_coefficient_mu 0.687
_exptl_absorpt_correction_T_max 0.966
_exptl_absorpt_correction_T_min 0.622
_exptl_absorpt_correction_type multi-scan
_exptl_absorpt_process_details 'ABSCOR (Rigaku, 1995)'
_exptl_crystal_colour colorless
_exptl_crystal_density_diffrn 1.275
_exptl_crystal_density_method 'not measured'
_exptl_crystal_description needle
_exptl_crystal_F_000 708.00
_exptl_crystal_size_max 0.200
_exptl_crystal_size_mid 0.200
_exptl_crystal_size_min 0.050
_refine_diff_density_max 0.23
_refine_diff_density_min -0.24
_refine_ls_extinction_method none
_refine_ls_goodness_of_fit_ref 1.083
_refine_ls_hydrogen_treatment constr
_refine_ls_number_parameters 226
_refine_ls_number_reflns 3194
_refine_ls_number_restraints 0
_refine_ls_R_factor_all 0.0690
_refine_ls_R_factor_gt 0.0452
_refine_ls_shift/su_max 0.000
_refine_ls_structure_factor_coef Fsqd
_refine_ls_weighting_details 'w = 1/[\s^2^(Fo^2^)+(0.0471P)^2^+0.2717P] where P=(Fo^2^+2Fc^2^)/3'
_refine_ls_weighting_scheme calc
_refine_ls_wR_factor_gt 0.1033
_refine_ls_wR_factor_ref 0.1198
_reflns_number_gt 2228
_reflns_number_total 3194
_reflns_threshold_expression F^2^>2.0\s(F^2^)
_cod_data_source_file jo8b01407_si_002.cif
_cod_data_source_block 170911takeda01
_cod_database_code 4035273

loop_
_space_group_symop_id
_space_group_symop_operation_xyz
1 +X,+Y,+Z
2 1/2-X,1/2+Y,1/2-Z
3 -X,-Y,-Z
4 -1/2+X,-1/2-Y,-1/2+Z

loop_
_atom_site_label
_atom_site_type_symbol
_atom_site_fract_x
_atom_site_fract_y
_atom_site_fract_z
_atom_site_U_iso_or_equiv
_atom_site_adp_type
_atom_site_occupancy
_atom_site_symmetry_multiplicity
_atom_site_calc_flag
_atom_site_refinement_flags
O1 O -0.3924(2) 0.20595(6) 0.19925(9) 0.0337(4) Uani 1 1 d .
O2 O -0.2722(3) 0.16134(7) 0.07047(9) 0.0427(4) Uani 1 1 d .
O3 O 0.7457(2) 0.12949(6) 0.56307(9) 0.0362(4) Uani 1 1 d .
N1 N 0.0900(3) -0.02031(6) 0.13042(10) 0.0243(4) Uani 1 1 d .
C2 C -0.0005(3) 0.03064(8) 0.17572(12) 0.0245(4) Uani 1 1 d .
C3 C -0.0459(3) -0.07180(8) 0.15278(12) 0.0251(4) Uani 1 1 d .
C4 C 0.1922(3) 0.15062(8) 0.36316(12) 0.0267(4) Uani 1 1 d .
C5 C 0.5663(4) 0.13301(8) 0.49633(13) 0.0294(5) Uani 1 1 d .
C6 C -0.0007(4) 0.16490(8) 0.29495(13) 0.0286(5) Uani 1 1 d .
H6 H -0.1146 0.1947 0.3141 0.034 Uiso 1 1 calc R
C7 C -0.1893(3) 0.01245(8) 0.22736(12) 0.0264(4) Uani 1 1 d .
H7 H -0.2816 0.0384 0.2652 0.032 Uiso 1 1 calc R
C8 C -0.0433(3) 0.14284(8) 0.20974(12) 0.0261(4) Uani 1 1 d .
C9 C -0.2438(4) 0.16975(8) 0.15221(13) 0.0293(5) Uani 1 1 d .
C10 C -0.2223(3) -0.05271(8) 0.21396(12) 0.0256(4) Uani 1 1 d .
C11 C 0.1028(3) 0.09425(8) 0.16256(12) 0.0269(4) Uani 1 1 d .
H11A H 0.1052 0.1037 0.0962 0.032 Uiso 1 1 calc R
H11B H 0.2714 0.0953 0.1876 0.032 Uiso 1 1 calc R
C12 C 0.2818(3) -0.01960(8) 0.06542(12) 0.0283(4) Uani 1 1 d .
H12A H 0.2217 -0.0010 0.0076 0.034 Uiso 1 1 calc R
H12B H 0.3353 -0.0621 0.0541 0.034 Uiso 1 1 calc R
H12C H 0.4180 0.0048 0.0906 0.034 Uiso 1 1 calc R
C13 C 0.5081(3) 0.08603(8) 0.43414(13) 0.0290(5) Uani 1 1 d .
H13 H 0.5943 0.0480 0.4365 0.035 Uiso 1 1 calc R
C14 C 0.2506(4) 0.19638(9) 0.42885(13) 0.0323(5) Uani 1 1 d .
H14 H 0.1614 0.2340 0.4284 0.039 Uiso 1 1 calc R
C15 C -0.3848(4) -0.09701(9) 0.24593(13) 0.0310(5) Uani 1 1 d .
H15 H -0.5051 -0.0855 0.2874 0.037 Uiso 1 1 calc R
C16 C -0.0271(4) -0.13285(8) 0.12226(13) 0.0317(5) Uani 1 1 d .
H16 H 0.0918 -0.1448 0.0805 0.038 Uiso 1 1 calc R
C17 C 0.3229(4) 0.09507(8) 0.36845(13) 0.0293(5) Uani 1 1 d .
H17 H 0.2842 0.0628 0.3261 0.035 Uiso 1 1 calc R
C18 C -0.1893(4) -0.17503(9) 0.15557(14) 0.0365(5) Uani 1 1 d .
H18 H -0.1802 -0.2171 0.1369 0.044 Uiso 1 1 calc R
C19 C 0.4348(4) 0.18784(9) 0.49392(13) 0.0338(5) Uani 1 1 d .
H19 H 0.4719 0.2196 0.5373 0.041 Uiso 1 1 calc R
C20 C 0.8965(4) 0.07591(9) 0.56531(15) 0.0389(5) Uani 1 1 d .
H20A H 0.7975 0.0389 0.5740 0.047 Uiso 1 1 calc R
H20B H 1.0166 0.0795 0.6161 0.047 Uiso 1 1 calc R
H20C H 0.9791 0.0725 0.5073 0.047 Uiso 1 1 calc R
C21 C -0.3670(4) -0.15738(9) 0.21624(14) 0.0366(5) Uani 1 1 d .
H21 H -0.4770 -0.1875 0.2372 0.044 Uiso 1 1 calc R
C22 C -0.5662(4) 0.24151(9) 0.14516(14) 0.0373(5) Uani 1 1 d .
H22A H -0.4812 0.2703 0.1057 0.045 Uiso 1 1 calc R
H22B H -0.6690 0.2649 0.1860 0.045 Uiso 1 1 calc R
H22C H -0.6665 0.2134 0.1071 0.045 Uiso 1 1 calc R

loop_
_atom_site_aniso_label
_atom_site_aniso_U_11
_atom_site_aniso_U_22
_atom_site_aniso_U_33
_atom_site_aniso_U_23
_atom_site_aniso_U_13
_atom_site_aniso_U_12
O1 0.0354(9) 0.0313(8) 0.0343(8) 0.0026(6) -0.0003(7) 0.0103(6)
O2 0.0476(10) 0.0492(9) 0.0308(8) -0.0019(6) -0.0036(7) 0.0127(7)
O3 0.0346(8) 0.0360(8) 0.0373(8) -0.0022(6) -0.0064(7) 0.0002(7)
N1 0.0250(9) 0.0221(8) 0.0261(8) 0.0007(6) 0.0034(7) -0.0003(7)
C2 0.0272(11) 0.0226(9) 0.0233(9) 0.0000(7) -0.0021(8) 0.0013(8)
C3 0.0263(11) 0.0227(10) 0.0260(10) 0.0028(7) -0.0024(8) -0.0016(8)
C4 0.0283(11) 0.0232(10) 0.0285(10) 0.0003(7) 0.0022(9) -0.0015(8)
C5 0.0283(11) 0.0311(11) 0.0287(10) -0.0006(8) -0.0002(9) -0.0037(9)
C6 0.0330(12) 0.0204(10) 0.0324(10) 0.0008(8) 0.0036(9) 0.0020(8)
C7 0.0267(11) 0.0260(10) 0.0266(10) -0.0011(7) 0.0018(8) 0.0018(8)
C8 0.0282(11) 0.0202(9) 0.0300(10) 0.0016(7) 0.0016(9) -0.0023(8)
C9 0.0354(12) 0.0212(10) 0.0316(11) 0.0007(8) 0.0038(9) 0.0004(8)
C10 0.0247(11) 0.0263(10) 0.0259(9) 0.0011(7) -0.0005(8) 0.0020(8)
C11 0.0308(11) 0.0230(10) 0.0271(10) -0.0002(7) 0.0030(9) -0.0008(8)
C12 0.0298(11) 0.0277(10) 0.0278(10) -0.0007(7) 0.0062(9) 0.0003(8)
C13 0.0314(12) 0.0243(10) 0.0314(10) 0.0002(8) 0.0026(9) 0.0020(8)
C14 0.0373(13) 0.0258(10) 0.0341(11) -0.0027(8) 0.0036(10) 0.0018(9)
C15 0.0284(11) 0.0315(11) 0.0332(11) 0.0023(8) 0.0033(9) -0.0018(9)
C16 0.0369(13) 0.0270(10) 0.0315(10) -0.0011(8) 0.0037(9) 0.0020(9)
C17 0.0350(12) 0.0232(10) 0.0298(10) -0.0022(8) 0.0023(9) -0.0007(9)
C18 0.0449(14) 0.0222(10) 0.0426(12) -0.0008(9) 0.0054(11) -0.0041(9)
C19 0.0391(13) 0.0283(11) 0.0337(11) -0.0064(8) -0.0014(10) -0.0012(9)
C20 0.0359(13) 0.0386(12) 0.0416(12) 0.0041(9) -0.0057(10) 0.0028(10)
C21 0.0363(12) 0.0316(11) 0.0421(12) 0.0042(9) 0.0046(10) -0.0079(9)
C22 0.0352(12) 0.0346(11) 0.0419(12) 0.0081(9) -0.0003(10) 0.0083(10)

loop_
_atom_type_symbol
_atom_type_description
_atom_type_scat_dispersion_real
_atom_type_scat_dispersion_imag
_atom_type_scat_source
C C 0.0181 0.0091
;
International Tables for Crystallography
(Vol. C, Tables 4.2.6.8 and 6.1.1.4)
;
H H 0.0000 0.0000
;
International Tables for Crystallography
(Vol. C, Table 6.1.1.4)
;
O O 0.0492 0.0322
;
International Tables for Crystallography
(Vol. C, Tables 4.2.6.8 and 6.1.1.4)
;
N N 0.0311 0.0180
;
International Tables for Crystallography
(Vol. C, Tables 4.2.6.8 and 6.1.1.4)
;

loop_
_geom_angle_atom_site_label_1
_geom_angle_atom_site_label_2
_geom_angle_atom_site_label_3
_geom_angle
C9 O1 C22 116.06(14)
C5 O3 C20 118.08(15)
C2 N1 C3 108.26(14)
C2 N1 C12 126.19(14)
C3 N1 C12 125.41(14)
C7 C2 N1 109.44(15)
C7 C2 C11 129.40(16)
N1 C2 C11 121.14(15)
N1 C3 C16 129.25(17)
N1 C3 C10 108.08(15)
C16 C3 C10 122.66(17)
C17 C4 C14 117.28(18)
C17 C4 C6 125.41(17)
C14 C4 C6 117.31(16)
O3 C5 C19 115.56(17)
O3 C5 C13 124.67(17)
C19 C5 C13 119.76(18)
C8 C6 C4 130.68(18)
C8 C6 H6 114.7
C4 C6 H6 114.7
C2 C7 C10 107.63(16)
C2 C7 H7 126.2
C10 C7 H7 126.2
C6 C8 C9 119.05(17)
C6 C8 C11 126.21(18)
C9 C8 C11 114.66(16)
O2 C9 O1 122.13(18)
O2 C9 C8 124.36(18)
O1 C9 C8 113.50(16)
C15 C10 C3 118.67(16)
C15 C10 C7 134.73(17)
C3 C10 C7 106.59(15)
C2 C11 C8 111.31(14)
C2 C11 H11A 109.4
C8 C11 H11A 109.4
C2 C11 H11B 109.4
C8 C11 H11B 109.4
H11A C11 H11B 108.0
N1 C12 H12A 109.5
N1 C12 H12B 109.5
H12A C12 H12B 109.5
N1 C12 H12C 109.5
H12A C12 H12C 109.5
H12B C12 H12C 109.5
C5 C13 C17 119.62(17)
C5 C13 H13 120.2
C17 C13 H13 120.2
C19 C14 C4 121.39(18)
C19 C14 H14 119.3
C4 C14 H14 119.3
C21 C15 C10 118.99(18)
C21 C15 H15 120.5
C10 C15 H15 120.5
C18 C16 C3 116.90(18)
C18 C16 H16 121.5
C3 C16 H16 121.5
C13 C17 C4 121.61(17)
C13 C17 H17 119.2
C4 C17 H17 119.2
C16 C18 C21 121.71(18)
C16 C18 H18 119.1
C21 C18 H18 119.1
C14 C19 C5 120.30(18)
C14 C19 H19 119.9
C5 C19 H19 119.9
O3 C20 H20A 109.5
O3 C20 H20B 109.5
H20A C20 H20B 109.5
O3 C20 H20C 109.5
H20A C20 H20C 109.5
H20B C20 H20C 109.5
C15 C21 C18 121.06(18)
C15 C21 H21 119.5
C18 C21 H21 119.5
O1 C22 H22A 109.5
O1 C22 H22B 109.5
H22A C22 H22B 109.5
O1 C22 H22C 109.5
H22A C22 H22C 109.5
H22B C22 H22C 109.5

loop_
_geom_bond_atom_site_label_1
_geom_bond_atom_site_label_2
_geom_bond_distance
O1 C9 1.342(2)
O1 C22 1.442(2)
O2 C9 1.210(2)
O3 C5 1.366(2)
O3 C20 1.426(2)
N1 C2 1.386(2)
N1 C3 1.388(2)
N1 C12 1.451(2)
C2 C7 1.369(2)
C2 C11 1.502(2)
C3 C16 1.396(2)
C3 C10 1.410(2)
C4 C17 1.401(2)
C4 C14 1.405(2)
C4 C6 1.465(3)
C5 C19 1.389(3)
C5 C13 1.390(2)
C6 C8 1.344(2)
C6 H6 0.9500
C7 C10 1.430(2)
C7 H7 0.9500
C8 C9 1.484(3)
C8 C11 1.507(2)
C10 C15 1.405(2)
C11 H11A 0.9900
C11 H11B 0.9900
C12 H12A 0.9800
C12 H12B 0.9800
C12 H12C 0.9800
C13 C17 1.390(3)
C13 H13 0.9500
C14 C19 1.379(3)
C14 H14 0.9500
C15 C21 1.378(3)
C15 H15 0.9500
C16 C18 1.380(2)
C16 H16 0.9500
C17 H17 0.9500
C18 C21 1.402(3)
C18 H18 0.9500
C19 H19 0.9500
C20 H20A 0.9800
C20 H20B 0.9800
C20 H20C 0.9800
C21 H21 0.9500
C22 H22A 0.9800
C22 H22B 0.9800
C22 H22C 0.9800

loop_
_geom_torsion_atom_site_label_1
_geom_torsion_atom_site_label_2
_geom_torsion_atom_site_label_3
_geom_torsion_atom_site_label_4
_geom_torsion
C3 N1 C2 C7 0.8(2)
C12 N1 C2 C7 176.56(16)
C3 N1 C2 C11 -177.59(16)
C12 N1 C2 C11 -1.8(3)
C2 N1 C3 C16 178.19(19)
C12 N1 C3 C16 2.4(3)
C2 N1 C3 C10 -0.7(2)
C12 N1 C3 C10 -176.55(16)
C20 O3 C5 C19 -176.17(16)
C20 O3 C5 C13 4.9(3)
C17 C4 C6 C8 -25.5(3)
C14 C4 C6 C8 154.6(2)
N1 C2 C7 C10 -0.5(2)
C11 C2 C7 C10 177.67(18)
C4 C6 C8 C9 -174.92(17)
C4 C6 C8 C11 1.7(3)
C22 O1 C9 O2 -8.8(3)
C22 O1 C9 C8 170.09(15)
C6 C8 C9 O2 166.64(19)
C11 C8 C9 O2 -10.3(3)
C6 C8 C9 O1 -12.3(2)
C11 C8 C9 O1 170.77(14)
N1 C3 C10 C15 179.39(16)
C16 C3 C10 C15 0.4(3)
N1 C3 C10 C7 0.4(2)
C16 C3 C10 C7 -178.59(18)
C2 C7 C10 C15 -178.7(2)
C2 C7 C10 C3 0.1(2)
C7 C2 C11 C8 -4.7(3)
N1 C2 C11 C8 173.26(16)
C6 C8 C11 C2 93.4(2)
C9 C8 C11 C2 -89.84(19)
O3 C5 C13 C17 -179.37(17)
C19 C5 C13 C17 1.8(3)
C17 C4 C14 C19 2.2(3)
C6 C4 C14 C19 -177.93(17)
C3 C10 C15 C21 -0.3(3)
C7 C10 C15 C21 178.4(2)
N1 C3 C16 C18 -179.44(18)
C10 C3 C16 C18 -0.7(3)
C5 C13 C17 C4 -0.1(3)
C14 C4 C17 C13 -1.9(3)
C6 C4 C17 C13 178.24(17)
C3 C16 C18 C21 0.9(3)
C4 C14 C19 C5 -0.6(3)
O3 C5 C19 C14 179.56(17)
C13 C5 C19 C14 -1.5(3)
C10 C15 C21 C18 0.4(3)
C16 C18 C21 C15 -0.8(3)
